data_2242161
loop_
_publ_author_name
'Amenta, Donna S.'
'Liebing, Phil'
'Biero, Julia E.'
'Sherman, Robert J.'
'Gilje, John W.'
'Edelmann, Frank T.'

_publ_section_title
;
 Synthesis and crystal structures of three new benzotriazolylpropanamides
;
_journal_issue 6
_journal_name_full 'Acta Crystallographica Section E'
_journal_page_first 880
_journal_page_last 885
_journal_paper_doi 10.1107/S2056989017007472
_journal_volume 73
_journal_year 2017
_chemical_formula_moiety 'C11 H14 N4 O'
_chemical_formula_sum 'C11 H14 N4 O'
_chemical_formula_weight 218.26
_chemical_name_systematic
;
3-(1<i>H</i>-Benzotriazol-1-yl)-<i>N</i>,<i>N</i>-dimethylpropanamide
;
_space_group_crystal_system triclinic
_space_group_IT_number 2
_space_group_name_Hall '-P 1'
_space_group_name_H-M_alt 'P -1'
_symmetry_space_group_name_Hall '-P 1'
_symmetry_space_group_name_H-M 'P -1'
_atom_sites_solution_hydrogens geom
_atom_sites_solution_primary direct
_atom_sites_solution_secondary difmap
_audit_creation_method SHELXL-2016/4
_cell_angle_alpha 83.910(6)
_cell_angle_beta 86.247(6)
_cell_angle_gamma 81.528(6)
_cell_formula_units_Z 2
_cell_length_a 7.1732(6)
_cell_length_b 7.9945(6)
_cell_length_c 9.5912(7)
_cell_measurement_reflns_used 6240
_cell_measurement_temperature 153(2)
_cell_measurement_theta_max 29.160
_cell_measurement_theta_min 2.138
_cell_volume 540.25(7)
_computing_cell_refinement
;
X-AREA (Stoe & Cie, 2002)
;
_computing_data_collection
;
X-AREA (Stoe & Cie, 2002)
;
_computing_data_reduction
;
X-AREA and X-RED (Stoe & Cie, 2002)
;
_computing_molecular_graphics
;
DIAMOND (Brandenburg, 1999)
;
_computing_publication_material
;
SHELXL2016 (Sheldrick, 2015)
;
_computing_structure_refinement
;
SHELXL2016 (Sheldrick, 2015)
;
_computing_structure_solution
;
SIR97 (Altomare <i>et al.</i>,  1999)
;
_diffrn_ambient_temperature 153(2)
_diffrn_detector_area_resol_mean 6.67
_diffrn_measured_fraction_theta_full 0.995
_diffrn_measured_fraction_theta_max 0.995
_diffrn_measurement_device_type 'Stoe IPDS 2T'
_diffrn_measurement_method 'area detector'
_diffrn_radiation_type MoK\a
_diffrn_radiation_wavelength 0.71073
_diffrn_reflns_av_R_equivalents 0.0617
_diffrn_reflns_limit_h_max 8
_diffrn_reflns_limit_h_min -8
_diffrn_reflns_limit_k_max 9
_diffrn_reflns_limit_k_min -9
_diffrn_reflns_limit_l_max 11
_diffrn_reflns_limit_l_min -11
_diffrn_reflns_number 4194
_diffrn_reflns_theta_full 24.996
_diffrn_reflns_theta_max 24.996
_diffrn_reflns_theta_min 2.138
_exptl_absorpt_coefficient_mu 0.091
_exptl_absorpt_correction_type none
_exptl_crystal_colour colorless
_exptl_crystal_density_diffrn 1.342
_exptl_crystal_description block
_exptl_crystal_F_000 232
_exptl_crystal_size_max 0.340
_exptl_crystal_size_mid 0.320
_exptl_crystal_size_min 0.280
_refine_diff_density_max 0.215
_refine_diff_density_min -0.203
_refine_ls_extinction_coef 0.062(15)
_refine_ls_extinction_expression Fc^*^=kFc[1+0.001xFc^2^\l^3^/sin(2\q)]^-1/4^
_refine_ls_extinction_method
;
SHELXL2016 (Sheldrick, 2015)
;
_refine_ls_goodness_of_fit_ref 1.031
_refine_ls_hydrogen_treatment constr
_refine_ls_matrix_type full
_refine_ls_number_parameters 149
_refine_ls_number_reflns 1904
_refine_ls_number_restraints 0
_refine_ls_restrained_S_all 1.031
_refine_ls_R_factor_all 0.0560
_refine_ls_R_factor_gt 0.0465
_refine_ls_shift/su_max 0.001
_refine_ls_shift/su_mean 0.000
_refine_ls_structure_factor_coef Fsqd
_refine_ls_weighting_details 'w=1/[\s^2^(Fo^2^)+(0.0794P)^2^+0.0730P] where P=(Fo^2^+2Fc^2^)/3'
_refine_ls_weighting_scheme calc
_refine_ls_wR_factor_gt 0.1244
_refine_ls_wR_factor_ref 0.1305
_reflns_number_gt 1596
_reflns_number_total 1904
_reflns_threshold_expression 'I > 2\s(I)'
_cod_data_source_file zl2702sup1.cif
_cod_data_source_block 3
_cod_database_code 2242161
_shelx_space_group_comment
;
The symmetry employed for this shelxl refinement is uniquely defined
by the following loop, which should always be used as a source of
symmetry information in preference to the above space-group names.
They are only intended as comments.
;
_shelx_estimated_absorpt_t_min 0.970
_shelx_estimated_absorpt_t_max 0.975

loop_
_space_group_symop_operation_xyz
'x, y, z'
'-x, -y, -z'

loop_
_atom_site_type_symbol
_atom_site_label
_atom_site_fract_x
_atom_site_fract_y
_atom_site_fract_z
_atom_site_U_iso_or_equiv
_atom_site_adp_type
_atom_site_calc_flag
_atom_site_occupancy
C C1 0.2374(2) 0.1609(2) 0.89843(17) 0.0317(4) Uani d 1
C C2 0.2225(3) 0.3473(2) 0.91977(18) 0.0357(4) Uani d 1
H H2 0.312766 0.361341 0.990012 0.043 Uiso calc 1
H H1 0.093801 0.387131 0.957760 0.043 Uiso calc 1
C C3 0.2629(3) 0.4566(2) 0.78541(18) 0.0363(4) Uani d 1
H H4 0.187972 0.427798 0.710496 0.044 Uiso calc 1
H H3 0.221528 0.577397 0.800163 0.044 Uiso calc 1
C C4 0.5548(2) 0.34481(19) 0.63744(16) 0.0308(4) Uani d 1
C C5 0.7407(3) 0.3710(2) 0.64288(17) 0.0356(4) Uani d 1
C C6 0.8817(3) 0.2937(2) 0.5534(2) 0.0441(5) Uani d 1
H H5 1.009954 0.309393 0.557083 0.053 Uiso calc 1
C C7 0.8268(3) 0.1947(2) 0.46046(19) 0.0441(5) Uani d 1
H H6 0.919384 0.139249 0.398995 0.053 Uiso calc 1
C C8 0.6372(3) 0.1724(2) 0.45317(18) 0.0397(5) Uani d 1
H H7 0.604940 0.104362 0.385487 0.048 Uiso calc 1
C C9 0.4981(3) 0.2455(2) 0.54036(17) 0.0352(4) Uani d 1
H H8 0.370003 0.230034 0.535556 0.042 Uiso calc 1
C C10 0.2411(3) 0.0869(3) 1.15684(19) 0.0505(5) Uani d 1
H H10 0.138000 0.036749 1.209814 0.061 Uiso calc 1
H H9 0.219291 0.210450 1.159458 0.061 Uiso calc 1
H H11 0.360994 0.040258 1.198882 0.061 Uiso calc 1
C C11 0.2605(3) -0.1321(2) 0.9926(2) 0.0454(5) Uani d 1
H H13A 0.386119 -0.190604 1.015826 0.054 Uiso calc 0.59(2)
H H14A 0.238741 -0.144173 0.894596 0.054 Uiso calc 0.59(2)
H H12A 0.164666 -0.182399 1.054197 0.054 Uiso calc 0.59(2)
H H12B 0.140231 -0.154180 0.960587 0.054 Uiso calc 0.41(2)
H H13B 0.287609 -0.200611 1.081816 0.054 Uiso calc 0.41(2)
H H14B 0.361685 -0.162385 0.922216 0.054 Uiso calc 0.41(2)
N N1 0.2484(2) 0.04712(18) 1.01231(15) 0.0362(4) Uani d 1
N N2 0.4605(2) 0.43518(16) 0.73920(14) 0.0327(4) Uani d 1
N N3 0.5824(2) 0.51402(18) 0.80163(15) 0.0390(4) Uani d 1
N N4 0.7510(2) 0.4768(2) 0.74587(16) 0.0422(4) Uani d 1
O O 0.2366(2) 0.11687(15) 0.77971(13) 0.0442(4) Uani d 1

loop_
_atom_site_aniso_label
_atom_site_aniso_U_11
_atom_site_aniso_U_22
_atom_site_aniso_U_33
_atom_site_aniso_U_12
_atom_site_aniso_U_13
_atom_site_aniso_U_23
C1 0.0305(8) 0.0308(8) 0.0359(9) -0.0073(6) -0.0002(7) -0.0095(7)
C2 0.0391(10) 0.0295(8) 0.0404(9) -0.0059(7) 0.0002(7) -0.0114(7)
C3 0.0403(10) 0.0251(8) 0.0446(9) -0.0027(7) -0.0055(8) -0.0088(7)
C4 0.0403(9) 0.0226(7) 0.0307(8) -0.0074(7) -0.0052(7) -0.0021(6)
C5 0.0421(10) 0.0325(8) 0.0345(8) -0.0118(7) -0.0058(7) -0.0020(7)
C6 0.0380(10) 0.0498(11) 0.0452(10) -0.0101(8) -0.0022(8) -0.0020(8)
C7 0.0528(12) 0.0388(10) 0.0387(10) -0.0024(8) 0.0040(8) -0.0046(7)
C8 0.0592(12) 0.0289(8) 0.0330(9) -0.0102(8) -0.0031(8) -0.0066(7)
C9 0.0453(10) 0.0281(8) 0.0352(9) -0.0111(7) -0.0066(7) -0.0064(7)
C10 0.0641(13) 0.0521(12) 0.0382(10) -0.0184(10) -0.0010(9) -0.0050(8)
C11 0.0473(11) 0.0292(9) 0.0601(12) -0.0079(8) -0.0025(9) -0.0032(8)
N1 0.0405(8) 0.0313(7) 0.0386(8) -0.0088(6) -0.0016(6) -0.0065(6)
N2 0.0418(8) 0.0245(6) 0.0349(7) -0.0102(6) -0.0056(6) -0.0071(5)
N3 0.0482(9) 0.0340(7) 0.0401(8) -0.0164(7) -0.0093(7) -0.0090(6)
N4 0.0446(9) 0.0438(9) 0.0429(8) -0.0166(7) -0.0073(7) -0.0092(7)
O 0.0648(9) 0.0330(7) 0.0382(7) -0.0126(6) -0.0033(6) -0.0111(5)

loop_
_atom_type_symbol
_atom_type_description
_atom_type_scat_dispersion_real
_atom_type_scat_dispersion_imag
_atom_type_scat_source
C C 0.0033 0.0016 'International Tables Vol C Tables 4.2.6.8 and 6.1.1.4'
H H 0.0000 0.0000 'International Tables Vol C Tables 4.2.6.8 and 6.1.1.4'
N N 0.0061 0.0033 'International Tables Vol C Tables 4.2.6.8 and 6.1.1.4'
O O 0.0106 0.0060 'International Tables Vol C Tables 4.2.6.8 and 6.1.1.4'

loop_
_geom_angle_atom_site_label_1
_geom_angle_atom_site_label_2
_geom_angle_atom_site_label_3
_geom_angle
O C1 N1 121.60(14)
O C1 C2 120.14(15)
N1 C1 C2 118.25(14)
C1 C2 C3 112.71(13)
C1 C2 H2 109.1
C3 C2 H2 109.1
C1 C2 H1 109.1
C3 C2 H1 109.1
H2 C2 H1 107.8
N2 C3 C2 113.14(14)
N2 C3 H4 109.0
C2 C3 H4 109.0
N2 C3 H3 109.0
C2 C3 H3 109.0
H4 C3 H3 107.8
N2 C4 C5 104.46(14)
N2 C4 C9 133.38(16)
C5 C4 C9 122.15(16)
N4 C5 C4 108.56(16)
N4 C5 C6 130.69(17)
C4 C5 C6 120.75(16)
C7 C6 C5 117.01(17)
C7 C6 H5 121.5
C5 C6 H5 121.5
C6 C7 C8 121.86(18)
C6 C7 H6 119.1
C8 C7 H6 119.1
C9 C8 C7 121.95(16)
C9 C8 H7 119.0
C7 C8 H7 119.0
C8 C9 C4 116.25(16)
C8 C9 H8 121.9
C4 C9 H8 121.9
N1 C10 H10 109.5
N1 C10 H9 109.5
H10 C10 H9 109.5
N1 C10 H11 109.5
H10 C10 H11 109.5
H9 C10 H11 109.5
N1 C11 H13A 109.5
N1 C11 H14A 109.5
H13A C11 H14A 109.5
N1 C11 H12A 109.5
H13A C11 H12A 109.5
H14A C11 H12A 109.5
N1 C11 H12B 109.5
H13A C11 H12B 141.1
H14A C11 H12B 56.3
H12A C11 H12B 56.3
N1 C11 H13B 109.5
H13A C11 H13B 56.3
H14A C11 H13B 141.1
H12A C11 H13B 56.3
H12B C11 H13B 109.5
N1 C11 H14B 109.5
H13A C11 H14B 56.3
H14A C11 H14B 56.3
H12A C11 H14B 141.1
H12B C11 H14B 109.5
H13B C11 H14B 109.5
C1 N1 C10 125.72(14)
C1 N1 C11 118.52(14)
C10 N1 C11 115.70(15)
N3 N2 C4 109.63(14)
N3 N2 C3 119.52(13)
C4 N2 C3 130.85(14)
N4 N3 N2 109.52(13)
N3 N4 C5 107.81(14)

loop_
_geom_bond_atom_site_label_1
_geom_bond_atom_site_label_2
_geom_bond_distance
C1 O 1.228(2)
C1 N1 1.344(2)
C1 C2 1.513(2)
C2 C3 1.515(2)
C2 H2 0.9900
C2 H1 0.9900
C3 N2 1.448(2)
C3 H4 0.9900
C3 H3 0.9900
C4 N2 1.361(2)
C4 C5 1.385(3)
C4 C9 1.401(2)
C5 N4 1.379(2)
C5 C6 1.399(3)
C6 C7 1.365(3)
C6 H5 0.9500
C7 C8 1.404(3)
C7 H6 0.9500
C8 C9 1.364(3)
C8 H7 0.9500
C9 H8 0.9500
C10 N1 1.451(2)
C10 H10 0.9800
C10 H9 0.9800
C10 H11 0.9800
C11 N1 1.455(2)
C11 H13A 0.9800
C11 H14A 0.9800
C11 H12A 0.9800
C11 H12B 0.9800
C11 H13B 0.9800
C11 H14B 0.9800
N2 N3 1.3535(19)
N3 N4 1.296(2)

loop_
_geom_torsion_atom_site_label_1
_geom_torsion_atom_site_label_2
_geom_torsion_atom_site_label_3
_geom_torsion_atom_site_label_4
_geom_torsion
O C1 C2 C3 -16.2(2)
N1 C1 C2 C3 164.77(15)
C1 C2 C3 N2 -72.24(18)
N2 C4 C5 N4 -0.66(18)
C9 C4 C5 N4 178.42(14)
N2 C4 C5 C6 178.83(15)
C9 C4 C5 C6 -2.1(3)
N4 C5 C6 C7 -179.73(18)
C4 C5 C6 C7 0.9(3)
C5 C6 C7 C8 0.8(3)
C6 C7 C8 C9 -1.4(3)
C7 C8 C9 C4 0.2(2)
N2 C4 C9 C8 -179.75(17)
C5 C4 C9 C8 1.5(2)
O C1 N1 C10 -176.82(17)
C2 C1 N1 C10 2.2(3)
O C1 N1 C11 0.2(3)
C2 C1 N1 C11 179.27(15)
C5 C4 N2 N3 0.86(18)
C9 C4 N2 N3 -178.07(17)
C5 C4 N2 C3 -179.29(15)
C9 C4 N2 C3 1.8(3)
C2 C3 N2 N3 -78.81(17)
C2 C3 N2 C4 101.35(19)
C4 N2 N3 N4 -0.77(19)
C3 N2 N3 N4 179.36(14)
N2 N3 N4 C5 0.32(18)
C4 C5 N4 N3 0.23(19)
C6 C5 N4 N3 -179.20(18)

_cod_database_fobs_code 2242161
